data_7716499
loop_
_publ_author_name
'Abudoureheman, Maierhaba'
'Lv, Jia'
'Zhu, Menglin'
'Chen, Hongheng'
'Wei, Bo'
'Jin, Lijun'
'Jing, Qun'
'Chen, Zhaohui'

_publ_section_title
;
 Structural characterisation and optical properties of new alkaline earth
 phosphate CaMg(P<sub>4</sub>O<sub>12</sub>) and alkaline alumophosphate
 Cs<sub>3</sub>Al<sub>4</sub>(PO<sub>4</sub>)<sub>5</sub>.
;
_journal_issue 30
_journal_name_full 'Dalton transactions (Cambridge, England : 2003)'
_journal_page_first 12560
_journal_page_last 12566
_journal_paper_doi 10.1039/d4dt01446d
_journal_volume 53
_journal_year 2024
_chemical_formula_moiety 'Ca Mg O12 P4'
_chemical_formula_sum 'Ca Mg O12 P4'
_chemical_formula_weight 380.27
_space_group_crystal_system monoclinic
_space_group_IT_number 15
_space_group_name_Hall '-C 2yc'
_space_group_name_H-M_alt 'C 1 2/c 1'
_atom_sites_solution_primary dual
_audit_creation_date 2023-11-01
_audit_creation_method
;
Olex2 1.3
(compiled 2020.11.12 svn.r5f609507 for OlexSys, GUI svn.r6408)
;
_audit_update_record
;
2024-02-08 deposited with the CCDC.	2024-07-01 downloaded from the CCDC.
;
_cell_angle_alpha 90
_cell_angle_beta 118.149(2)
_cell_angle_gamma 90
_cell_formula_units_Z 4
_cell_length_a 12.0630(14)
_cell_length_b 8.6395(10)
_cell_length_c 9.8621(12)
_cell_measurement_reflns_used 895
_cell_measurement_temperature 296.15
_cell_measurement_theta_max 24.74
_cell_measurement_theta_min 3.24
_cell_volume 906.25(19)
_computing_cell_refinement 'SAINT V8.40B (?, 2016)'
_computing_data_reduction 'SAINT V8.40B (?, 2016)'
_computing_molecular_graphics 'Olex2 1.3 (Dolomanov et al., 2009)'
_computing_publication_material 'Olex2 1.3 (Dolomanov et al., 2009)'
_computing_structure_refinement 'SHELXL 2014/7 (Sheldrick, 2015)'
_computing_structure_solution 'SHELXT 2014/5 (Sheldrick, 2014)'
_diffrn_ambient_temperature 296.15
_diffrn_measured_fraction_theta_full 0.991
_diffrn_measured_fraction_theta_max 0.991
_diffrn_measurement_device_type 'CCD area detector'
_diffrn_measurement_method 'phi and omega scans'
_diffrn_radiation_monochromator graphite
_diffrn_radiation_type MoK\a
_diffrn_radiation_wavelength 0.71073
_diffrn_reflns_av_R_equivalents 0.0770
_diffrn_reflns_av_unetI/netI 0.0721
_diffrn_reflns_Laue_measured_fraction_full 0.991
_diffrn_reflns_Laue_measured_fraction_max 0.991
_diffrn_reflns_limit_h_max 14
_diffrn_reflns_limit_h_min -12
_diffrn_reflns_limit_k_max 10
_diffrn_reflns_limit_k_min -8
_diffrn_reflns_limit_l_max 11
_diffrn_reflns_limit_l_min -11
_diffrn_reflns_number 3889
_diffrn_reflns_point_group_measured_fraction_full 0.991
_diffrn_reflns_point_group_measured_fraction_max 0.991
_diffrn_reflns_theta_full 25.118
_diffrn_reflns_theta_max 25.118
_diffrn_reflns_theta_min 3.038
_diffrn_source_current 30.0
_diffrn_source_power 1.5
_diffrn_source_voltage 50.0
_exptl_absorpt_coefficient_mu 1.538
_exptl_absorpt_correction_T_max 0.7452
_exptl_absorpt_correction_T_min 0.6223
_exptl_absorpt_correction_type none
_exptl_absorpt_process_details
;
SADABS-2016/2 (Bruker,2016/2) was used for absorption correction.
wR2(int) was 0.0774 before and 0.0626 after correction.
The Ratio of minimum to maximum transmission is 0.8351.
The \l/2 correction factor is Not present.
;
_exptl_crystal_colour 'clear colourless'
_exptl_crystal_colour_lustre clear
_exptl_crystal_colour_primary colourless
_exptl_crystal_density_diffrn 2.787
_exptl_crystal_description block
_exptl_crystal_F_000 752
_exptl_crystal_size_max 0.12
_exptl_crystal_size_mid 0.11
_exptl_crystal_size_min 0.1
_refine_diff_density_max 0.589
_refine_diff_density_min -0.739
_refine_diff_density_rms 0.142
_refine_ls_extinction_coef 0.0021(5)
_refine_ls_extinction_expression Fc^*^=kFc[1+0.001xFc^2^\l^3^/sin(2\q)]^-1/4^
_refine_ls_extinction_method 'SHELXL-2014/7 (Sheldrick 2014'
_refine_ls_goodness_of_fit_ref 1.050
_refine_ls_hydrogen_treatment undef
_refine_ls_matrix_type full
_refine_ls_number_parameters 85
_refine_ls_number_reflns 802
_refine_ls_number_restraints 0
_refine_ls_restrained_S_all 1.050
_refine_ls_R_factor_all 0.0743
_refine_ls_R_factor_gt 0.0416
_refine_ls_shift/su_max 0.000
_refine_ls_shift/su_mean 0.000
_refine_ls_structure_factor_coef Fsqd
_refine_ls_weighting_details 'w=1/[\s^2^(Fo^2^)+(0.0220P)^2^+5.9428P] where P=(Fo^2^+2Fc^2^)/3'
_refine_ls_weighting_scheme calc
_refine_ls_wR_factor_gt 0.0743
_refine_ls_wR_factor_ref 0.0865
_reflns_Friedel_coverage 0.000
_reflns_number_gt 578
_reflns_number_total 802
_reflns_threshold_expression 'I > 2\s(I)'
_cod_data_source_file d4dt01446d2.cif
_cod_data_source_block 1023
_cod_depositor_comments 'Adding full bibliography for 7716499--7716500.cif.'
_cod_database_code 7716499
_shelx_shelxl_version_number 2014/7
_shelx_space_group_comment
;
The symmetry employed for this shelxl refinement is uniquely defined
by the following loop, which should always be used as a source of
symmetry information in preference to the above space-group names.
They are only intended as comments.
;
_shelx_estimated_absorpt_t_max 0.861
_shelx_estimated_absorpt_t_min 0.837
_olex2_refinement_description
;
;
_olex2_submission_special_instructions 'No special instructions were received'

loop_
_space_group_symop_operation_xyz
'x, y, z'
'-x, y, -z+1/2'
'x+1/2, y+1/2, z'
'-x+1/2, y+1/2, -z+1/2'
'-x, -y, -z'
'x, -y, z-1/2'
'-x+1/2, -y+1/2, -z'
'x+1/2, -y+1/2, z-1/2'

loop_
_atom_site_label
_atom_site_type_symbol
_atom_site_fract_x
_atom_site_fract_y
_atom_site_fract_z
_atom_site_U_iso_or_equiv
_atom_site_adp_type
_atom_site_occupancy
_atom_site_site_symmetry_order
_atom_site_calc_flag
_atom_site_refinement_flags_posn
_atom_site_refinement_flags_adp
_atom_site_refinement_flags_occupancy
_atom_site_disorder_assembly
_atom_site_disorder_group
Ca1 Ca 0.5000 -0.04912(18) 0.2500 0.0173(5) Uani 1 2 d S T P . .
P1 P 0.69127(12) 0.49701(16) 0.69660(16) 0.0123(4) Uani 1 1 d . . . . .
P2 P 0.50497(13) 0.27750(16) 0.47169(15) 0.0124(4) Uani 1 1 d . . . . .
Mg1 Mg 0.7500 0.2500 1.0000 0.0120(6) Uani 1 2 d S . P . .
O5 O 0.7878(3) 0.5823(4) 0.6721(4) 0.0139(9) Uani 1 1 d . . . . .
O6 O 0.7309(3) 0.4155(4) 0.8422(4) 0.0170(9) Uani 1 1 d . . . . .
O3 O 0.4430(3) 0.2576(4) 0.5718(4) 0.0159(9) Uani 1 1 d . . . . .
O1 O 0.5396(3) 0.1383(4) 0.4175(4) 0.0194(9) Uani 1 1 d . . . . .
O2 O 0.4175(3) 0.3831(4) 0.3279(4) 0.0173(9) Uani 1 1 d . . . . .
O4 O 0.6262(3) 0.3829(4) 0.5546(4) 0.0188(9) Uani 1 1 d . . . . .

loop_
_atom_site_aniso_label
_atom_site_aniso_U_11
_atom_site_aniso_U_22
_atom_site_aniso_U_33
_atom_site_aniso_U_23
_atom_site_aniso_U_13
_atom_site_aniso_U_12
Ca1 0.0169(10) 0.0164(9) 0.0195(9) 0.000 0.0093(8) 0.000
P1 0.0103(8) 0.0146(8) 0.0122(8) 0.0002(6) 0.0055(6) -0.0013(6)
P2 0.0125(8) 0.0133(8) 0.0106(7) -0.0006(6) 0.0048(6) -0.0026(6)
Mg1 0.0112(14) 0.0151(15) 0.0102(13) 0.0007(11) 0.0055(11) 0.0019(11)
O5 0.014(2) 0.015(2) 0.0120(19) 0.0023(16) 0.0060(16) -0.0016(16)
O6 0.014(2) 0.020(2) 0.015(2) 0.0034(18) 0.0056(17) -0.0034(17)
O3 0.011(2) 0.024(2) 0.0144(19) -0.0022(17) 0.0073(17) -0.0032(17)
O1 0.023(2) 0.016(2) 0.019(2) -0.0026(17) 0.0095(18) 0.0042(17)
O2 0.017(2) 0.024(2) 0.015(2) 0.0059(18) 0.0108(17) 0.0059(17)
O4 0.018(2) 0.024(2) 0.018(2) -0.0071(18) 0.0116(18) -0.0111(17)

loop_
_atom_type_symbol
_atom_type_description
_atom_type_scat_dispersion_real
_atom_type_scat_dispersion_imag
_atom_type_scat_source
Ca Ca 0.2262 0.3064 'International Tables Vol C Tables 4.2.6.8 and 6.1.1.4'
Mg Mg 0.0486 0.0363 'International Tables Vol C Tables 4.2.6.8 and 6.1.1.4'
O O 0.0106 0.0060 'International Tables Vol C Tables 4.2.6.8 and 6.1.1.4'
P P 0.1023 0.0942 'International Tables Vol C Tables 4.2.6.8 and 6.1.1.4'

loop_
_geom_angle_atom_site_label_1
_geom_angle_atom_site_label_2
_geom_angle_atom_site_label_3
_geom_angle
_geom_angle_site_symmetry_1
_geom_angle_site_symmetry_3
_geom_angle_publ_flag
P1 Ca1 P1 165.37(7) 7_656 8_455 ?
P2 Ca1 P1 111.82(4) 6 8_455 ?
P2 Ca1 P1 111.82(4) 5_656 7_656 ?
P2 Ca1 P1 77.05(3) 5_656 8_455 ?
P2 Ca1 P1 77.05(3) 6 7_656 ?
P2 Ca1 P2 109.14(6) 6 5_656 ?
Mg1 Ca1 P1 55.65(2) 3_444 8_455 ?
Mg1 Ca1 P1 134.15(3) 4_646 8_455 ?
Mg1 Ca1 P1 134.15(3) 3_444 7_656 ?
Mg1 Ca1 P1 55.65(2) 4_646 7_656 ?
Mg1 Ca1 P2 57.12(3) 4_646 5_656 ?
Mg1 Ca1 P2 57.12(3) 3_444 6 ?
Mg1 Ca1 P2 86.61(4) 3_444 5_656 ?
Mg1 Ca1 P2 86.61(4) 4_646 6 ?
Mg1 Ca1 Mg1 117.43(5) 3_444 4_646 ?
O5 Ca1 P1 17.25(9) 7_656 7_656 ?
O5 Ca1 P1 170.56(8) 7_656 8_455 ?
O5 Ca1 P1 170.56(8) 8_455 7_656 ?
O5 Ca1 P1 17.25(9) 8_455 8_455 ?
O5 Ca1 P2 76.03(9) 7_656 6 ?
O5 Ca1 P2 95.63(9) 7_656 5_656 ?
O5 Ca1 P2 95.63(9) 8_455 6 ?
O5 Ca1 P2 76.03(9) 8_455 5_656 ?
O5 Ca1 Mg1 130.66(10) 8_455 4_646 ?
O5 Ca1 Mg1 130.66(10) 7_656 3_444 ?
O5 Ca1 Mg1 38.75(8) 7_656 4_646 ?
O5 Ca1 Mg1 38.75(8) 8_455 3_444 ?
O5 Ca1 O5 165.81(18) 8_455 7_656 ?
O5 Ca1 O3 76.85(12) 7_656 5_656 ?
O5 Ca1 O3 92.32(12) 8_455 5_656 ?
O5 Ca1 O3 76.85(12) 8_455 6 ?
O5 Ca1 O3 92.32(12) 7_656 6 ?
O3 Ca1 P1 97.10(8) 6 7_656 ?
O3 Ca1 P1 93.96(8) 5_656 7_656 ?
O3 Ca1 P1 93.96(8) 6 8_455 ?
O3 Ca1 P1 97.10(8) 5_656 8_455 ?
O3 Ca1 P2 92.75(9) 6 5_656 ?
O3 Ca1 P2 22.31(8) 5_656 5_656 ?
O3 Ca1 P2 22.31(8) 6 6 ?
O3 Ca1 P2 92.75(9) 5_656 6 ?
O3 Ca1 Mg1 38.41(8) 6 3_444 ?
O3 Ca1 Mg1 89.87(9) 6 4_646 ?
O3 Ca1 Mg1 89.87(9) 5_656 3_444 ?
O3 Ca1 Mg1 38.41(8) 5_656 4_646 ?
O3 Ca1 O3 81.66(17) 6 5_656 ?
O1 Ca1 P1 87.38(10) 2_655 8_455 ?
O1 Ca1 P1 81.84(10) . 8_455 ?
O1 Ca1 P1 87.38(10) . 7_656 ?
O1 Ca1 P1 81.85(10) 2_655 7_656 ?
O1 Ca1 P2 162.28(10) 2_655 5_656 ?
O1 Ca1 P2 84.33(10) 2_655 6 ?
O1 Ca1 P2 162.28(10) . 6 ?
O1 Ca1 P2 84.33(10) . 5_656 ?
O1 Ca1 Mg1 91.59(9) 2_655 3_444 ?
O1 Ca1 Mg1 137.49(9) . 3_444 ?
O1 Ca1 Mg1 91.59(9) . 4_646 ?
O1 Ca1 Mg1 137.49(9) 2_655 4_646 ?
O1 Ca1 O5 91.59(13) . 7_656 ?
O1 Ca1 O5 91.59(13) 2_655 8_455 ?
O1 Ca1 O5 98.87(13) . 8_455 ?
O1 Ca1 O5 98.87(13) 2_655 7_656 ?
O1 Ca1 O3 175.33(12) . 6 ?
O1 Ca1 O3 96.76(12) . 5_656 ?
O1 Ca1 O3 175.33(12) 2_655 5_656 ?
O1 Ca1 O3 96.77(12) 2_655 6 ?
O1 Ca1 O1 85.14(19) 2_655 . ?
O5 P1 Ca1 27.46(13) . 7_656 ?
O5 P1 O2 107.7(2) . 5_666 ?
O5 P1 O4 105.26(19) . . ?
O6 P1 Ca1 94.67(14) . 7_656 ?
O6 P1 O5 118.6(2) . . ?
O6 P1 O2 109.0(2) . 5_666 ?
O6 P1 O4 111.4(2) . . ?
O2 P1 Ca1 132.22(15) 5_666 7_656 ?
O4 P1 Ca1 104.98(14) . 7_656 ?
O4 P1 O2 103.9(2) . 5_666 ?
Ca1 P2 Ca1 91.96(3) 5_656 . ?
O3 P2 Ca1 36.94(14) . 5_656 ?
O3 P2 Ca1 116.36(15) . . ?
O3 P2 O2 108.9(2) . . ?
O3 P2 O4 110.57(19) . . ?
O1 P2 Ca1 16.63(14) . . ?
O1 P2 Ca1 86.23(15) . 5_656 ?
O1 P2 O3 117.7(2) . . ?
O1 P2 O2 109.3(2) . . ?
O1 P2 O4 108.1(2) . . ?
O2 P2 Ca1 142.40(14) . 5_656 ?
O2 P2 Ca1 95.47(14) . . ?
O4 P2 Ca1 121.18(14) . . ?
O4 P2 Ca1 106.29(14) . 5_656 ?
O4 P2 O2 101.1(2) . . ?
Ca1 Mg1 Ca1 180.0 5_656 3_556 ?
O5 Mg1 Ca1 43.38(9) 6_566 3_556 ?
O5 Mg1 Ca1 43.38(9) 4_646 5_656 ?
O5 Mg1 Ca1 136.62(9) 4_646 3_556 ?
O5 Mg1 Ca1 136.62(9) 6_566 5_656 ?
O5 Mg1 O5 180.0 4_646 6_566 ?
O6 Mg1 Ca1 86.37(10) 7_657 5_656 ?
O6 Mg1 Ca1 93.63(10) 7_657 3_556 ?
O6 Mg1 Ca1 86.37(10) . 3_556 ?
O6 Mg1 Ca1 93.63(10) . 5_656 ?
O6 Mg1 O5 92.07(13) . 6_566 ?
O6 Mg1 O5 87.93(13) 7_657 6_566 ?
O6 Mg1 O5 87.93(13) . 4_646 ?
O6 Mg1 O5 92.07(13) 7_657 4_646 ?
O6 Mg1 O6 180.0 7_657 . ?
O6 Mg1 O3 89.26(13) 7_657 2_656 ?
O6 Mg1 O3 90.74(13) 7_657 8_556 ?
O6 Mg1 O3 90.74(13) . 2_656 ?
O6 Mg1 O3 89.26(13) . 8_556 ?
O3 Mg1 Ca1 134.97(10) 8_556 5_656 ?
O3 Mg1 Ca1 134.97(10) 2_656 3_556 ?
O3 Mg1 Ca1 45.03(10) 8_556 3_556 ?
O3 Mg1 Ca1 45.03(10) 2_656 5_656 ?
O3 Mg1 O5 88.03(13) 2_656 4_646 ?
O3 Mg1 O5 91.97(13) 2_656 6_566 ?
O3 Mg1 O5 88.03(13) 8_556 6_566 ?
O3 Mg1 O5 91.97(13) 8_556 4_646 ?
O3 Mg1 O3 180.00(6) 8_556 2_656 ?
P1 O5 Ca1 135.3(2) . 7_656 ?
P1 O5 Mg1 125.5(2) . 4_656 ?
Mg1 O5 Ca1 97.87(13) 4_656 7_656 ?
P1 O6 Mg1 162.0(2) . . ?
P2 O3 Ca1 120.76(19) . 5_656 ?
P2 O3 Mg1 126.9(2) . 2_656 ?
Mg1 O3 Ca1 96.56(13) 2_656 5_656 ?
P2 O1 Ca1 152.5(2) . . ?
P2 O2 P1 131.1(2) . 5_666 ?
P2 O4 P1 139.9(2) . . ?

loop_
_geom_bond_atom_site_label_1
_geom_bond_atom_site_label_2
_geom_bond_distance
_geom_bond_site_symmetry_2
_geom_bond_publ_flag
Ca1 P1 3.5355(14) 8_455 ?
Ca1 P1 3.5355(14) 7_656 ?
Ca1 P2 3.4038(16) 5_656 ?
Ca1 P2 3.4038(16) 6 ?
Ca1 Mg1 3.3422(8) 4_646 ?
Ca1 Mg1 3.3422(9) 3_444 ?
Ca1 O5 2.317(3) 7_656 ?
Ca1 O5 2.317(3) 8_455 ?
Ca1 O3 2.380(4) 6 ?
Ca1 O3 2.380(4) 5_656 ?
Ca1 O1 2.198(4) . ?
Ca1 O1 2.198(4) 2_655 ?
P1 Ca1 3.5354(14) 7_656 ?
P1 O5 1.490(4) . ?
P1 O6 1.462(4) . ?
P1 O2 1.598(4) 5_666 ?
P1 O4 1.585(4) . ?
P2 Ca1 3.4038(16) 5_656 ?
P2 O3 1.503(3) . ?
P2 O1 1.455(4) . ?
P2 O2 1.595(4) . ?
P2 O4 1.584(4) . ?
Mg1 Ca1 3.3422(9) 5_656 ?
Mg1 Ca1 3.3422(9) 3_556 ?
Mg1 O5 2.112(3) 4_646 ?
Mg1 O5 2.112(3) 6_566 ?
Mg1 O6 2.045(3) . ?
Mg1 O6 2.045(3) 7_657 ?
Mg1 O3 2.090(3) 2_656 ?
Mg1 O3 2.090(3) 8_556 ?
O5 Ca1 2.317(3) 7_656 ?
O5 Mg1 2.112(3) 4_656 ?
O3 Ca1 2.380(4) 5_656 ?
O3 Mg1 2.090(3) 2_656 ?
O2 P1 1.598(4) 5_666 ?

loop_
_geom_torsion_atom_site_label_1
_geom_torsion_atom_site_label_2
_geom_torsion_atom_site_label_3
_geom_torsion_atom_site_label_4
_geom_torsion
_geom_torsion_site_symmetry_1
_geom_torsion_site_symmetry_2
_geom_torsion_site_symmetry_3
_geom_torsion_site_symmetry_4
_geom_torsion_publ_flag
Ca1 P1 O5 Mg1 163.5(5) 7_656 . . 4_656 ?
Ca1 P1 O6 Mg1 -122.7(7) 7_656 . . . ?
Ca1 P1 O4 P2 166.1(3) 7_656 . . . ?
Ca1 P2 O3 Ca1 53.4(2) . . . 5_656 ?
Ca1 P2 O3 Mg1 -127.8(4) 5_656 . . 2_656 ?
Ca1 P2 O3 Mg1 -74.4(3) . . . 2_656 ?
Ca1 P2 O1 Ca1 109.9(5) 5_656 . . . ?
Ca1 P2 O2 P1 141.2(3) . . . 5_666 ?
Ca1 P2 O2 P1 40.8(5) 5_656 . . 5_666 ?
Ca1 P2 O4 P1 -155.0(3) . . . . ?
Ca1 P2 O4 P1 -52.4(4) 5_656 . . . ?
O5 P1 O6 Mg1 -136.9(7) . . . . ?
O5 P1 O4 P2 -165.4(4) . . . . ?
O6 P1 O5 Ca1 32.2(4) . . . 7_656 ?
O6 P1 O5 Mg1 -164.4(2) . . . 4_656 ?
O6 P1 O4 P2 64.9(4) . . . . ?
O3 P2 O1 Ca1 89.8(5) . . . . ?
O3 P2 O2 P1 20.9(4) . . . 5_666 ?
O3 P2 O4 P1 -13.6(5) . . . . ?
O1 P2 O3 Ca1 34.8(3) . . . 5_656 ?
O1 P2 O3 Mg1 -93.0(3) . . . 2_656 ?
O1 P2 O2 P1 150.7(3) . . . 5_666 ?
O1 P2 O4 P1 -143.7(4) . . . . ?
O2 P1 O5 Ca1 156.4(3) 5_666 . . 7_656 ?
O2 P1 O5 Mg1 -40.2(3) 5_666 . . 4_656 ?
O2 P1 O6 Mg1 99.5(8) 5_666 . . . ?
O2 P1 O4 P2 -52.3(4) 5_666 . . . ?
O2 P2 O3 Ca1 159.81(19) . . . 5_656 ?
O2 P2 O3 Mg1 32.0(3) . . . 2_656 ?
O2 P2 O1 Ca1 -35.0(6) . . . . ?
O2 P2 O4 P1 101.6(4) . . . . ?
O4 P1 O5 Ca1 -93.2(3) . . . 7_656 ?
O4 P1 O5 Mg1 70.2(3) . . . 4_656 ?
O4 P1 O6 Mg1 -14.6(8) . . . . ?
O4 P2 O3 Ca1 -90.0(2) . . . 5_656 ?
O4 P2 O3 Mg1 142.2(2) . . . 2_656 ?
O4 P2 O1 Ca1 -144.2(5) . . . . ?
O4 P2 O2 P1 -95.5(3) . . . 5_666 ?
